data_4000871
loop_
_publ_author_name
'Mikhailova, D.'
'Sarapulova, A.'
'Voss, A.'
'Thomas, A.'
'Oswald, S.'
'Gruner, W.'
'Trots, D. M.'
'Bramnik, N. N.'
'Ehrenberg, H.'

_publ_section_title
;
 Li3V(MoO4)3: A New Material for Both Li Extraction and Insertion
;
_journal_issue 10
_journal_name_full 'Chemistry of Materials'
_journal_page_first 3165
_journal_paper_doi 10.1021/cm100213a
_journal_volume 22
_journal_year 2010
_chemical_formula_sum 'Li3 Mo3 O12 V'
_chemical_formula_weight 551.58
_chemical_name_systematic
; 
 ? 
;
_space_group_IT_number 62
_symmetry_space_group_name_Hall '-P 2ac 2n'
_symmetry_space_group_name_H-M 'P n m a'
_atom_sites_solution_hydrogens geom
_atom_sites_solution_primary direct
_atom_sites_solution_secondary difmap
_audit_creation_method SHELXL-97
_cell_angle_alpha 90.00
_cell_angle_beta 90.00
_cell_angle_gamma 90.00
_cell_formula_units_Z 4
_cell_length_a 5.0575(4)
_cell_length_b 10.4562(10)
_cell_length_c 17.5105(17)
_cell_measurement_temperature 299(2)
_cell_volume 925.99(15)
_computing_structure_refinement 'SHELXL-97 (Sheldrick, 1997)'
_computing_structure_solution 'SHELXS-97 (Sheldrick, 1990)'
_diffrn_ambient_temperature 299(2)
_diffrn_measured_fraction_theta_full 0.910
_diffrn_measured_fraction_theta_max 0.910
_diffrn_radiation_monochromator graphite
_diffrn_radiation_source 'fine-focus sealed tube'
_diffrn_radiation_type MoK\a
_diffrn_radiation_wavelength 0.71073
_diffrn_reflns_av_R_equivalents 0.0272
_diffrn_reflns_av_sigmaI/netI 0.0232
_diffrn_reflns_limit_h_max 5
_diffrn_reflns_limit_h_min -6
_diffrn_reflns_limit_k_max 10
_diffrn_reflns_limit_k_min -13
_diffrn_reflns_limit_l_max 23
_diffrn_reflns_limit_l_min -18
_diffrn_reflns_number 3160
_diffrn_reflns_theta_full 28.18
_diffrn_reflns_theta_max 28.18
_diffrn_reflns_theta_min 2.27
_exptl_absorpt_coefficient_mu 5.009
_exptl_crystal_density_diffrn 3.956
_exptl_crystal_density_method 'not measured'
_exptl_crystal_F_000 1016
_refine_diff_density_max 1.096
_refine_diff_density_min -1.200
_refine_diff_density_rms 0.195
_refine_ls_extinction_coef 0.0058(5)
_refine_ls_extinction_expression Fc^*^=kFc[1+0.001xFc^2^\l^3^/sin(2\q)]^-1/4^
_refine_ls_extinction_method SHELXL
_refine_ls_goodness_of_fit_ref 1.133
_refine_ls_hydrogen_treatment mixed
_refine_ls_matrix_type full
_refine_ls_number_parameters 97
_refine_ls_number_reflns 1096
_refine_ls_number_restraints 0
_refine_ls_restrained_S_all 1.133
_refine_ls_R_factor_all 0.0282
_refine_ls_R_factor_gt 0.0248
_refine_ls_shift/su_max 0.017
_refine_ls_shift/su_mean 0.002
_refine_ls_structure_factor_coef Fsqd
_refine_ls_weighting_details 'calc w=1/[\s^2^(Fo^2^)+(0.0492P)^2^+1.3257P] where P=(Fo^2^+2Fc^2^)/3'
_refine_ls_weighting_scheme calc
_refine_ls_wR_factor_gt 0.0757
_refine_ls_wR_factor_ref 0.0775
_reflns_number_gt 968
_reflns_number_total 1096
_reflns_threshold_expression >2sigma(I)
_cod_data_source_file cm100213a_si_001.cif
_cod_data_source_block c:\sc\livmo2~1\k1\shelx\k1m
_cod_database_code 4000871

loop_
_symmetry_equiv_pos_as_xyz
'x, y, z'
'-x+1/2, -y, z+1/2'
'x+1/2, -y+1/2, -z+1/2'
'-x, y+1/2, -z'
'-x, -y, -z'
'x-1/2, y, -z-1/2'
'-x-1/2, y-1/2, z-1/2'
'x, -y-1/2, z'

loop_
_atom_site_label
_atom_site_type_symbol
_atom_site_fract_x
_atom_site_fract_y
_atom_site_fract_z
_atom_site_U_iso_or_equiv
_atom_site_adp_type
_atom_site_occupancy
_atom_site_symmetry_multiplicity
_atom_site_calc_flag
_atom_site_refinement_flags
Mo1 Mo 0.22132(9) -0.2500 0.05740(3) 0.01093(18) Uani 1 2 d S
Mo2 Mo 0.27837(7) -0.02615(3) -0.156185(19) 0.01091(17) Uani 1 1 d .
V1 V 0.6097(4) 0.2500 -0.24949(11) 0.0158(7) Uani 0.444(5) 2 d SP
Li1 Li 0.6097(4) 0.2500 -0.24949(11) 0.0158(7) Uani 0.56 2 d SP
V2 V 0.7532(3) -0.0710(2) -0.02561(11) 0.0129(7) Uani 0.300(4) 1 d P
Li2 Li 0.7532(3) -0.0710(2) -0.02561(11) 0.0129(7) Uani 0.70 1 d P
Li3 Li 0.749(2) -0.2500 -0.1960(7) 0.025(2) Uani 1 2 d S
O1 O 0.3580(6) 0.1187(3) -0.20522(15) 0.0155(6) Uani 1 1 d .
O2 O 0.0809(6) -0.1225(3) -0.21288(17) 0.0207(6) Uani 1 1 d .
O3 O 0.5607(6) -0.1128(3) -0.12599(15) 0.0165(6) Uani 1 1 d .
O4 O 0.4219(5) -0.1159(3) 0.03735(16) 0.0178(6) Uani 1 1 d .
O5 O 0.1388(9) -0.2500 0.1555(2) 0.0184(9) Uani 1 2 d S
O6 O 0.0798(6) 0.0103(3) -0.07472(16) 0.0171(6) Uani 1 1 d .
O7 O -0.0562(8) -0.2500 -0.0056(2) 0.0174(8) Uani 1 2 d S

loop_
_atom_site_aniso_label
_atom_site_aniso_U_11
_atom_site_aniso_U_22
_atom_site_aniso_U_33
_atom_site_aniso_U_23
_atom_site_aniso_U_13
_atom_site_aniso_U_12
Mo1 0.0115(3) 0.0110(3) 0.0103(3) 0.000 0.00011(16) 0.000
Mo2 0.0113(2) 0.0102(2) 0.0112(2) 0.00180(12) 0.00032(11) -0.00089(12)
V1 0.0294(13) 0.0081(9) 0.0098(10) 0.000 0.0044(8) 0.000
Li1 0.0294(13) 0.0081(9) 0.0098(10) 0.000 0.0044(8) 0.000
V2 0.0127(10) 0.0148(11) 0.0110(11) 0.0021(8) -0.0022(6) -0.0005(7)
Li2 0.0127(10) 0.0148(11) 0.0110(11) 0.0021(8) -0.0022(6) -0.0005(7)
Li3 0.025(6) 0.020(6) 0.029(6) 0.000 0.003(4) 0.000
O1 0.0202(15) 0.0132(14) 0.0130(13) 0.0024(11) 0.0011(11) 0.0021(12)
O2 0.0191(15) 0.0222(16) 0.0209(15) -0.0034(13) 0.0018(12) -0.0029(12)
O3 0.0193(14) 0.0124(13) 0.0179(14) -0.0013(11) 0.0016(11) 0.0031(12)
O4 0.0158(13) 0.0192(14) 0.0183(14) 0.0010(12) 0.0007(11) 0.0002(12)
O5 0.025(2) 0.016(2) 0.014(2) 0.000 -0.0003(16) 0.000
O6 0.0136(14) 0.0207(14) 0.0170(14) 0.0012(12) -0.0010(12) -0.0037(12)
O7 0.0171(19) 0.017(2) 0.019(2) 0.000 -0.0018(16) 0.000

loop_
_atom_type_symbol
_atom_type_description
_atom_type_scat_dispersion_real
_atom_type_scat_dispersion_imag
_atom_type_scat_source
Li Li -0.0003 0.0001 'International Tables Vol C Tables 4.2.6.8 and 6.1.1.4'
V V 0.3005 0.5294 'International Tables Vol C Tables 4.2.6.8 and 6.1.1.4'
Mo Mo -1.6832 0.6857 'International Tables Vol C Tables 4.2.6.8 and 6.1.1.4'
O O 0.0106 0.0060 'International Tables Vol C Tables 4.2.6.8 and 6.1.1.4'

loop_
_geom_angle_atom_site_label_1
_geom_angle_atom_site_label_2
_geom_angle_atom_site_label_3
_geom_angle
_geom_angle_site_symmetry_1
_geom_angle_site_symmetry_3
O4 Mo1 O4 105.14(18) 8 .
O4 Mo1 O5 109.20(12) 8 .
O4 Mo1 O5 109.20(12) . .
O4 Mo1 O7 109.18(11) 8 .
O4 Mo1 O7 109.18(11) . .
O5 Mo1 O7 114.52(19) . .
O4 Mo1 Li2 82.87(10) 8 8_455
O4 Mo1 Li2 139.77(10) . 8_455
O5 Mo1 Li2 104.75(12) . 8_455
O7 Mo1 Li2 34.54(4) . 8_455
O4 Mo1 Li2 139.77(10) 8 1_455
O4 Mo1 Li2 82.87(10) . 1_455
O5 Mo1 Li2 104.75(12) . 1_455
O7 Mo1 Li2 34.54(4) . 1_455
Li2 Mo1 Li2 67.94(7) 8_455 1_455
O2 Mo2 O3 109.79(14) . .
O2 Mo2 O6 104.94(14) . .
O3 Mo2 O6 108.92(13) . .
O2 Mo2 O1 110.33(14) . .
O3 Mo2 O1 113.27(13) . .
O6 Mo2 O1 109.23(13) . .
O2 Mo2 Li2 134.01(10) . 5_655
O3 Mo2 Li2 84.82(9) . 5_655
O6 Mo2 Li2 31.59(10) . 5_655
O1 Mo2 Li2 102.17(9) . 5_655
O1 V1 O1 85.52(18) 3_554 6_655
O1 V1 O1 179.29(15) 3_554 .
O1 V1 O1 94.59(13) 6_655 .
O1 V1 O1 94.59(13) 3_554 8_565
O1 V1 O1 179.29(15) 6_655 8_565
O1 V1 O1 85.30(17) . 8_565
O1 V1 O5 86.04(14) 3_554 5_655
O1 V1 O5 86.04(14) 6_655 5_655
O1 V1 O5 94.67(14) . 5_655
O1 V1 O5 94.67(14) 8_565 5_655
O1 V1 O5 93.50(14) 3_554 2_554
O1 V1 O5 93.50(14) 6_655 2_554
O1 V1 O5 85.79(14) . 2_554
O1 V1 O5 85.79(13) 8_565 2_554
O5 V1 O5 179.4(2) 5_655 2_554
O1 V1 Li1 51.43(10) 3_554 6_655
O1 V1 Li1 51.43(10) 6_655 6_655
O1 V1 Li1 129.12(11) . 6_655
O1 V1 Li1 129.12(11) 8_565 6_655
O5 V1 Li1 52.72(14) 5_655 6_655
O5 V1 Li1 126.65(17) 2_554 6_655
O1 V1 V1 51.43(10) 3_554 6_655
O1 V1 V1 51.43(10) 6_655 6_655
O1 V1 V1 129.12(11) . 6_655
O1 V1 V1 129.12(11) 8_565 6_655
O5 V1 V1 52.72(14) 5_655 6_655
O5 V1 V1 126.65(17) 2_554 6_655
Li1 V1 V1 0.00(8) 6_655 6_655
O1 V1 V1 128.16(11) 3_554 6
O1 V1 V1 128.16(11) 6_655 6
O1 V1 V1 51.28(9) . 6
O1 V1 V1 51.28(9) 8_565 6
O5 V1 V1 128.09(17) 5_655 6
O5 V1 V1 52.53(14) 2_554 6
Li1 V1 V1 179.18(17) 6_655 6
V1 V1 V1 179.18(17) 6_655 6
O1 V1 Li1 128.16(11) 3_554 6
O1 V1 Li1 128.16(11) 6_655 6
O1 V1 Li1 51.28(9) . 6
O1 V1 Li1 51.28(9) 8_565 6
O5 V1 Li1 128.09(17) 5_655 6
O5 V1 Li1 52.53(14) 2_554 6
Li1 V1 Li1 179.18(17) 6_655 6
V1 V1 Li1 179.18(17) 6_655 6
V1 V1 Li1 0.00(8) 6 6
O6 V2 O6 84.21(13) 1_655 5_655
O6 V2 O3 96.38(13) 1_655 .
O6 V2 O3 173.43(16) 5_655 .
O6 V2 O4 167.36(16) 1_655 .
O6 V2 O4 86.96(13) 5_655 .
O3 V2 O4 91.37(13) . .
O6 V2 O7 93.94(15) 1_655 1_655
O6 V2 O7 86.82(15) 5_655 1_655
O3 V2 O7 99.66(15) . 1_655
O4 V2 O7 94.58(15) . 1_655
O6 V2 O4 85.12(13) 1_655 5_655
O6 V2 O4 88.32(14) 5_655 5_655
O3 V2 O4 85.21(12) . 5_655
O4 V2 O4 85.61(13) . 5_655
O7 V2 O4 175.12(16) 1_655 5_655
O6 V2 V2 42.14(9) 1_655 5_755
O6 V2 V2 42.07(9) 5_655 5_755
O3 V2 V2 138.15(14) . 5_755
O4 V2 V2 128.41(13) . 5_755
O7 V2 V2 90.50(13) 1_655 5_755
O4 V2 V2 85.58(12) 5_655 5_755
O6 V2 Li2 42.14(9) 1_655 5_755
O6 V2 Li2 42.07(9) 5_655 5_755
O3 V2 Li2 138.15(14) . 5_755
O4 V2 Li2 128.41(13) . 5_755
O7 V2 Li2 90.50(13) 1_655 5_755
O4 V2 Li2 85.58(12) 5_655 5_755
V2 V2 Li2 0.00(10) 5_755 5_755
O6 V2 Li2 126.20(15) 1_655 5_655
O6 V2 Li2 86.81(12) 5_655 5_655
O3 V2 Li2 87.58(10) . 5_655
O4 V2 Li2 44.00(9) . 5_655
O7 V2 Li2 138.36(15) 1_655 5_655
O4 V2 Li2 41.61(9) 5_655 5_655
V2 V2 Li2 111.11(13) 5_755 5_655
Li2 V2 Li2 111.11(13) 5_755 5_655
O6 V2 V2 126.20(15) 1_655 5_655
O6 V2 V2 86.81(12) 5_655 5_655
O3 V2 V2 87.58(10) . 5_655
O4 V2 V2 44.00(9) . 5_655
O7 V2 V2 138.36(15) 1_655 5_655
O4 V2 V2 41.61(9) 5_655 5_655
V2 V2 V2 111.11(13) 5_755 5_655
Li2 V2 V2 111.11(13) 5_755 5_655
Li2 V2 V2 0.00(10) 5_655 5_655
O3 Li3 O3 85.5(5) . 8
O3 Li3 O2 90.6(2) . 1_655
O3 Li3 O2 148.0(6) 8 1_655
O3 Li3 O2 148.0(6) . 8_655
O3 Li3 O2 90.6(2) 8 8_655
O2 Li3 O2 76.1(4) 1_655 8_655
O3 Li3 O2 130.0(5) . 3_544
O3 Li3 O2 80.7(2) 8 3_544
O2 Li3 O2 124.2(6) 1_655 3_544
O2 Li3 O2 80.3(3) 8_655 3_544
O3 Li3 O2 80.7(2) . 6_655
O3 Li3 O2 130.0(5) 8 6_655
O2 Li3 O2 80.3(3) 1_655 6_655
O2 Li3 O2 124.2(6) 8_655 6_655
O2 Li3 O2 72.8(4) 3_544 6_655
O3 Li3 Li3 89.2(2) . 6
O3 Li3 Li3 89.2(2) 8 6
O2 Li3 Li3 122.6(5) 1_655 6
O2 Li3 Li3 122.6(5) 8_655 6
O2 Li3 Li3 43.2(3) 3_544 6
O2 Li3 Li3 43.2(3) 6_655 6
O3 Li3 Li3 135.1(2) . 6_655
O3 Li3 Li3 135.1(2) 8 6_655
O2 Li3 Li3 45.35(14) 1_655 6_655
O2 Li3 Li3 45.35(14) 8_655 6_655
O2 Li3 Li3 83.0(5) 3_544 6_655
O2 Li3 Li3 83.0(5) 6_655 6_655
Li3 Li3 Li3 106.4(7) 6 6_655
O3 Li3 Li2 82.7(4) . 8
O3 Li3 Li2 31.9(2) 8 8
O2 Li3 Li2 116.1(4) 1_655 8
O2 Li3 Li2 77.5(3) 8_655 8
O2 Li3 Li2 106.75(17) 3_544 8
O2 Li3 Li2 156.7(4) 6_655 8
Li3 Li3 Li2 120.8(3) 6 8
Li3 Li3 Li2 120.2(3) 6_655 8
Mo2 O1 Li1 128.61(17) . 6
Mo2 O1 V1 128.61(17) . 6
Li1 O1 V1 0.00(10) 6 6
Mo2 O1 V1 154.10(17) . .
Li1 O1 V1 77.29(9) 6 .
V1 O1 V1 77.29(9) 6 .
Mo2 O2 Li3 136.7(4) . 1_455
Mo2 O2 Li3 122.2(3) . 6
Li3 O2 Li3 91.5(3) 1_455 6
Mo2 O3 V2 121.88(15) . .
Mo2 O3 Li3 122.5(4) . .
V2 O3 Li3 115.2(4) . .
Mo1 O4 V2 138.99(17) . .
Mo1 O4 Li2 120.19(15) . 5_655
V2 O4 Li2 94.39(13) . 5_655
Mo1 O4 V2 120.19(15) . 5_655
V2 O4 V2 94.39(13) . 5_655
Li2 O4 V2 0.00(13) 5_655 5_655
Mo1 O5 Li1 128.6(2) . 5_655
Mo1 O5 V1 128.6(2) . 5_655
Li1 O5 V1 0.00(6) 5_655 5_655
Mo1 O5 Li1 156.6(3) . 2
Li1 O5 Li1 74.74(13) 5_655 2
V1 O5 Li1 74.74(13) 5_655 2
Mo1 O5 V1 156.6(3) . 2
Li1 O5 V1 74.74(13) 5_655 2
V1 O5 V1 74.74(13) 5_655 2
Li1 O5 V1 0.00(12) 2 2
Mo2 O6 Li2 134.47(17) . 1_455
Mo2 O6 V2 134.47(17) . 1_455
Li2 O6 V2 0.00(14) 1_455 1_455
Mo2 O6 Li2 121.25(16) . 5_655
Li2 O6 Li2 95.79(13) 1_455 5_655
V2 O6 Li2 95.79(13) 1_455 5_655
Mo2 O6 V2 121.25(16) . 5_655
Li2 O6 V2 95.79(13) 1_455 5_655
V2 O6 V2 95.79(13) 1_455 5_655
Li2 O6 V2 0.00(12) 5_655 5_655
Mo1 O7 Li2 117.16(11) . 8_455
Mo1 O7 V2 117.16(11) . 8_455
Li2 O7 V2 0.00(11) 8_455 8_455
Mo1 O7 V2 117.16(11) . 1_455
Li2 O7 V2 122.6(2) 8_455 1_455
V2 O7 V2 122.6(2) 8_455 1_455
Mo1 O7 Li2 117.16(11) . 1_455
Li2 O7 Li2 122.6(2) 8_455 1_455
V2 O7 Li2 122.6(2) 8_455 1_455
V2 O7 Li2 0.00(11) 1_455 1_455

loop_
_geom_bond_atom_site_label_1
_geom_bond_atom_site_label_2
_geom_bond_distance
_geom_bond_site_symmetry_2
Mo1 O4 1.766(3) 8
Mo1 O4 1.766(3) .
Mo1 O5 1.767(4) .
Mo1 O7 1.785(4) .
Mo1 Li2 3.3500(19) 8_455
Mo1 Li2 3.3500(19) 1_455
Mo2 O2 1.731(3) .
Mo2 O3 1.771(3) .
Mo2 O6 1.786(3) .
Mo2 O1 1.787(3) .
Mo2 Li2 3.3452(19) 5_655
V1 O1 2.022(3) 3_554
V1 O1 2.022(3) 6_655
V1 O1 2.027(3) .
V1 O1 2.027(3) 8_565
V1 O5 2.081(4) 5_655
V1 O5 2.086(5) 2_554
V1 Li1 2.5288(2) 6_655
V1 V1 2.5288(2) 6_655
V1 V1 2.5288(2) 6
V1 Li1 2.5288(2) 6
V2 O6 2.047(3) 1_655
V2 O6 2.050(3) 5_655
V2 O3 2.056(3) .
V2 O4 2.060(3) .
V2 O7 2.135(3) 1_655
V2 O4 2.155(4) 5_655
V2 V2 3.040(4) 5_755
V2 Li2 3.040(4) 5_755
V2 Li2 3.093(4) 5_655
V2 V2 3.093(4) 5_655
Li3 O3 2.115(9) .
Li3 O3 2.115(9) 8
Li3 O2 2.162(9) 1_655
Li3 O2 2.162(9) 8_655
Li3 O2 2.248(10) 3_544
Li3 O2 2.248(10) 6_655
Li3 Li3 3.158(15) 6
Li3 Li3 3.158(15) 6_655
Li3 Li2 3.522(11) 8
O1 Li1 2.022(3) 6
O1 V1 2.022(3) 6
O2 Li3 2.162(9) 1_455
O2 Li3 2.248(10) 6
O4 Li2 2.155(4) 5_655
O4 V2 2.155(4) 5_655
O5 Li1 2.081(4) 5_655
O5 V1 2.081(4) 5_655
O5 Li1 2.086(5) 2
O5 V1 2.086(5) 2
O6 Li2 2.047(3) 1_455
O6 V2 2.047(3) 1_455
O6 Li2 2.050(3) 5_655
O6 V2 2.050(3) 5_655
O7 Li2 2.135(3) 8_455
O7 V2 2.135(3) 8_455
O7 V2 2.135(3) 1_455
O7 Li2 2.135(3) 1_455
